data_7121665
loop_
_publ_author_name
'Banerjee, Sumanta'
'Ankur, ?'
'Andrews, Alex'
'Venugopal, Ajay'

_publ_section_title
;
 A disguised hydride in a butylmagnesium cation.
;
_journal_issue 45
_journal_name_full 'Chemical communications (Cambridge, England)'
_journal_page_first 5788
_journal_page_last 5791
_journal_paper_doi 10.1039/c8cc03127d
_journal_volume 54
_journal_year 2018
_chemical_absolute_configuration rm
_chemical_formula_moiety 'C24 B F20, C25 H41 Mg N4 O, C4 H8 O'
_chemical_formula_sum 'C53 H49 B F20 Mg N4 O2'
_chemical_formula_weight 1189.08
_space_group_crystal_system monoclinic
_space_group_IT_number 4
_space_group_name_Hall 'P 2yb'
_space_group_name_H-M_alt 'P 1 21 1'
_symmetry_space_group_name_Hall 'P 2yb'
_symmetry_space_group_name_H-M 'P 1 21 1'
_atom_sites_solution_hydrogens geom
_audit_creation_method SHELXL-2014
_audit_update_record
;
2018-04-16 deposited with the CCDC.
2018-05-11 downloaded from the CCDC.
;
_cell_angle_alpha 90
_cell_angle_beta 105.636(14)
_cell_angle_gamma 90
_cell_formula_units_Z 2
_cell_length_a 9.435(2)
_cell_length_b 27.598(6)
_cell_length_c 10.589(3)
_cell_measurement_reflns_used 4394
_cell_measurement_temperature 150(2)
_cell_measurement_theta_max 22.19
_cell_measurement_theta_min 2.36
_cell_volume 2655.2(11)
_computing_cell_refinement 'Bruker SAINT'
_computing_data_collection 'Bruker APEX2'
_computing_data_reduction 'Bruker SAINT'
_computing_molecular_graphics 'Bruker SHELXTL'
_computing_publication_material 'Bruker SHELXTL'
_computing_structure_refinement 'SHELXL-2014 (Sheldrick, 2014)'
_computing_structure_solution 'SHELXL-2014 (Sheldrick, 2014)'
_diffrn_ambient_temperature 150(2)
_diffrn_detector_area_resol_mean 0
_diffrn_measured_fraction_theta_full 0.999
_diffrn_measured_fraction_theta_max 0.999
_diffrn_measurement_device_type 'Bruker APEX-II CCD'
_diffrn_measurement_method '\f and \w scans'
_diffrn_radiation_type MoK\a
_diffrn_radiation_wavelength 0.71073
_diffrn_reflns_av_R_equivalents 0.0667
_diffrn_reflns_av_unetI/netI 0.1025
_diffrn_reflns_Laue_measured_fraction_full 0.999
_diffrn_reflns_Laue_measured_fraction_max 0.999
_diffrn_reflns_limit_h_max 12
_diffrn_reflns_limit_h_min -12
_diffrn_reflns_limit_k_max 36
_diffrn_reflns_limit_k_min -35
_diffrn_reflns_limit_l_max 13
_diffrn_reflns_limit_l_min -13
_diffrn_reflns_number 28290
_diffrn_reflns_point_group_measured_fraction_full 0.933
_diffrn_reflns_point_group_measured_fraction_max 0.893
_diffrn_reflns_theta_full 25.242
_diffrn_reflns_theta_max 27.996
_diffrn_reflns_theta_min 1.997
_diffrn_source 'sealed tube'
_exptl_absorpt_coefficient_mu 0.150
_exptl_absorpt_correction_T_max 0.9929
_exptl_absorpt_correction_T_min 0.9650
_exptl_absorpt_correction_type multi-scan
_exptl_absorpt_process_details SADABS
_exptl_crystal_colour colourless
_exptl_crystal_density_diffrn 1.487
_exptl_crystal_density_meas 1.486
_exptl_crystal_density_method NONE
_exptl_crystal_description needle
_exptl_crystal_F_000 1216
_exptl_crystal_size_max 0.250
_exptl_crystal_size_mid 0.150
_exptl_crystal_size_min 0.050
_refine_diff_density_max 0.283
_refine_diff_density_min -0.287
_refine_diff_density_rms 0.060
_refine_ls_abs_structure_details
;
 Flack x determined using 2514 quotients [(I+)-(I-)]/[(I+)+(I-)]
 (Parsons, Flack and Wagner, Acta Cryst. B69 (2013) 249-259).
;
_refine_ls_abs_structure_Flack 0.2(2)
_refine_ls_extinction_method none
_refine_ls_goodness_of_fit_ref 0.945
_refine_ls_hydrogen_treatment constr
_refine_ls_matrix_type full
_refine_ls_number_parameters 730
_refine_ls_number_reflns 11438
_refine_ls_number_restraints 1
_refine_ls_restrained_S_all 0.945
_refine_ls_R_factor_all 0.1136
_refine_ls_R_factor_gt 0.0574
_refine_ls_shift/su_max 0.000
_refine_ls_shift/su_mean 0.000
_refine_ls_structure_factor_coef Fsqd
_refine_ls_weighting_details 'w=1/[\s^2^(Fo^2^)+(0.0777P)^2^] where P=(Fo^2^+2Fc^2^)/3'
_refine_ls_weighting_scheme calc
_refine_ls_wR_factor_gt 0.1264
_refine_ls_wR_factor_ref 0.1488
_reflns_Friedel_coverage 0.752
_reflns_Friedel_fraction_full 0.863
_reflns_Friedel_fraction_max 0.783
_reflns_number_gt 6980
_reflns_number_total 11438
_reflns_threshold_expression 'I > 2\s(I)'
_cod_data_source_file c8cc03127d2.cif
_cod_data_source_block compound3
_cod_depositor_comments
;
The following automatic conversions were performed:

'_exptl_absorpt_correction_type' value 'MULTI-SCAN' changed to
'multi-scan' according to
/home/data/users/saulius/crontab/automatic-downloads/rss-feeds/RSC/lib/dictionaries/cif_core.dic
dictionary named 'cif_core.dic' version 2.4.2 from 2011-04-26.

Automatic conversion script
Id: cif_fix_values 4973 2017-02-22 13:04:09Z antanas 

 Adding full bibliography for 7121665--7121667.cif.
;
_cod_original_cell_volume 2655.3(11)
_cod_database_code 7121665
_shelx_space_group_comment
;
The symmetry employed for this shelxl refinement is uniquely defined
by the following loop, which should always be used as a source of
symmetry information in preference to the above space-group names.
They are only intended as comments.
;
_shelx_estimated_absorpt_t_min 0.964
_shelx_estimated_absorpt_t_max 0.993
_shelxl_version_number 2014-3

loop_
_space_group_symop_operation_xyz
'x, y, z'
'-x, y+1/2, -z'

loop_
_atom_site_label
_atom_site_type_symbol
_atom_site_fract_x
_atom_site_fract_y
_atom_site_fract_z
_atom_site_U_iso_or_equiv
_atom_site_adp_type
_atom_site_occupancy
_atom_site_site_symmetry_order
_atom_site_calc_flag
_atom_site_refinement_flags_posn
_atom_site_refinement_flags_adp
Mg1 Mg 0.8459(2) 0.80144(6) 0.46287(18) 0.0242(4) Uani 1 1 d . .
F13 F 0.5089(4) 1.10034(13) 0.5617(4) 0.0525(10) Uani 1 1 d . .
F18 F 1.2073(5) 0.90342(12) 1.2402(4) 0.0536(11) Uani 1 1 d . .
F8 F 1.4931(5) 1.19439(13) 1.1674(5) 0.0737(15) Uani 1 1 d . .
F9 F 1.2273(5) 1.16623(13) 1.2017(4) 0.0611(12) Uani 1 1 d . .
F10 F 1.0595(4) 1.10162(11) 1.0406(3) 0.0427(9) Uani 1 1 d . .
F16 F 1.3893(3) 0.99729(11) 0.9488(3) 0.0342(8) Uani 1 1 d . .
F17 F 1.4350(4) 0.93145(12) 1.1410(4) 0.0517(10) Uani 1 1 d . .
F19 F 0.9351(4) 0.94504(12) 1.1447(4) 0.0497(10) Uani 1 1 d . .
F20 F 0.8877(4) 1.01013(11) 0.9562(3) 0.0393(9) Uani 1 1 d . .
F15 F 0.8871(4) 0.98541(10) 0.6942(3) 0.0351(8) Uani 1 1 d . .
F14 F 0.6059(4) 1.00681(12) 0.5730(4) 0.0458(9) Uani 1 1 d . .
F12 F 0.7000(4) 1.17121(11) 0.6788(4) 0.0496(10) Uani 1 1 d . .
F11 F 0.9803(4) 1.15176(10) 0.7996(4) 0.0413(9) Uani 1 1 d . .
F1 F 1.2017(4) 0.94732(10) 0.7404(3) 0.0354(8) Uani 1 1 d . .
F2 F 1.2891(5) 0.92907(13) 0.5273(4) 0.0538(11) Uani 1 1 d . .
F3 F 1.3012(5) 1.00146(16) 0.3540(4) 0.0713(14) Uani 1 1 d . .
F4 F 1.2178(5) 1.09277(14) 0.3981(4) 0.0558(11) Uani 1 1 d . .
F5 F 1.1452(4) 1.11351(11) 0.6198(3) 0.0401(9) Uani 1 1 d . .
F6 F 1.4256(4) 1.08837(13) 0.8090(4) 0.0457(9) Uani 1 1 d . .
F7 F 1.5886(4) 1.15323(14) 0.9673(4) 0.0617(12) Uani 1 1 d . .
O1 O 0.8513(5) 0.80558(14) 0.6403(4) 0.0356(10) Uani 1 1 d . .
O2 O 0.6500(8) 1.0980(2) 0.3155(7) 0.093(2) Uani 1 1 d . .
N2 N 0.6734(6) 0.74630(14) 0.4135(5) 0.0302(11) Uani 1 1 d . .
N1 N 1.0724(5) 0.77728(17) 0.4762(5) 0.0354(12) Uani 1 1 d . .
N3 N 0.7791(5) 0.87552(15) 0.3951(5) 0.0291(11) Uani 1 1 d . .
C10 C 0.9161(7) 0.90606(19) 0.4366(7) 0.0403(16) Uani 1 1 d . .
H10A H 0.9926 0.8923 0.4005 0.060 Uiso 1 1 calc R U
H10B H 0.8939 0.9392 0.4037 0.060 Uiso 1 1 calc R U
H10C H 0.9510 0.9066 0.5325 0.060 Uiso 1 1 calc R U
N4 N 0.8272(5) 0.79225(14) 0.2475(5) 0.0258(10) Uani 1 1 d . .
C6 C 0.5339(7) 0.7712(2) 0.4073(7) 0.0421(16) Uani 1 1 d . .
H6A H 0.5385 0.7857 0.4928 0.063 Uiso 1 1 calc R U
H6B H 0.5174 0.7967 0.3405 0.063 Uiso 1 1 calc R U
H6C H 0.4528 0.7478 0.3845 0.063 Uiso 1 1 calc R U
C13 C 0.8938(6) 0.83256(18) 0.7604(6) 0.0298(13) Uani 1 1 d . .
H13 H 0.9379 0.8637 0.7412 0.036 Uiso 1 1 calc R U
C14 C 1.0127(7) 0.8057(2) 0.8646(6) 0.0358(14) Uani 1 1 d . .
C15 C 1.0165(8) 0.7549(2) 0.8691(7) 0.0454(17) Uani 1 1 d . .
H15 H 0.9436 0.7365 0.8087 0.054 Uiso 1 1 calc R U
C16 C 1.1287(8) 0.7315(2) 0.9634(7) 0.0475(18) Uani 1 1 d . .
H16 H 1.1298 0.6971 0.9679 0.057 Uiso 1 1 calc R U
C17 C 1.2369(8) 0.7574(2) 1.0493(7) 0.0463(17) Uani 1 1 d . .
H17 H 1.3134 0.7409 1.1112 0.056 Uiso 1 1 calc R U
C2 C 1.0872(8) 0.7260(2) 0.5179(8) 0.0510(19) Uani 1 1 d . .
H2A H 1.0129 0.7065 0.4562 0.076 Uiso 1 1 calc R U
H2B H 1.1856 0.7143 0.5191 0.076 Uiso 1 1 calc R U
H2C H 1.0730 0.7232 0.6059 0.076 Uiso 1 1 calc R U
C19 C 1.1220(7) 0.8304(2) 0.9540(7) 0.0432(17) Uani 1 1 d . .
H19 H 1.1203 0.8649 0.9526 0.052 Uiso 1 1 calc R U
C18 C 1.2348(8) 0.8073(3) 1.0460(7) 0.0507(18) Uani 1 1 d . .
H18 H 1.3091 0.8255 1.1055 0.061 Uiso 1 1 calc R U
C20 C 0.7593(7) 0.8451(2) 0.8057(6) 0.0356(14) Uani 1 1 d . .
C25 C 0.6578(7) 0.8091(2) 0.8139(6) 0.0422(16) Uani 1 1 d . .
H25 H 0.6751 0.7764 0.7944 0.051 Uiso 1 1 calc R U
C24 C 0.5319(7) 0.8212(2) 0.8506(7) 0.0453(17) Uani 1 1 d . .
H24 H 0.4632 0.7967 0.8564 0.054 Uiso 1 1 calc R U
C23 C 0.5059(9) 0.8688(3) 0.8787(8) 0.056(2) Uani 1 1 d . .
H23 H 0.4186 0.8770 0.9023 0.068 Uiso 1 1 calc R U
C22 C 0.6061(9) 0.9045(2) 0.8727(8) 0.0526(19) Uani 1 1 d . .
H22 H 0.5883 0.9371 0.8926 0.063 Uiso 1 1 calc R U
C21 C 0.7339(8) 0.8925(2) 0.8373(7) 0.0446(17) Uani 1 1 d . .
H21 H 0.8038 0.9170 0.8347 0.054 Uiso 1 1 calc R U
C9 C 0.6674(8) 0.8974(2) 0.4512(7) 0.0480(18) Uani 1 1 d . .
H9A H 0.7044 0.8983 0.5470 0.072 Uiso 1 1 calc R U
H9B H 0.6462 0.9305 0.4175 0.072 Uiso 1 1 calc R U
H9C H 0.5771 0.8780 0.4264 0.072 Uiso 1 1 calc R U
C11 C 0.7239(7) 0.87398(19) 0.2496(6) 0.0348(15) Uani 1 1 d . .
H11A H 0.7249 0.9071 0.2142 0.042 Uiso 1 1 calc R U
H11B H 0.6208 0.8624 0.2248 0.042 Uiso 1 1 calc R U
C12 C 0.8177(7) 0.84050(18) 0.1886(6) 0.0302(13) Uani 1 1 d . .
H12A H 0.7730 0.8381 0.0928 0.036 Uiso 1 1 calc R U
H12B H 0.9177 0.8543 0.2032 0.036 Uiso 1 1 calc R U
C4 C 0.9615(7) 0.7660(2) 0.2361(7) 0.0407(16) Uani 1 1 d . .
H4A H 0.9767 0.7721 0.1485 0.049 Uiso 1 1 calc R U
H4B H 0.9477 0.7307 0.2447 0.049 Uiso 1 1 calc R U
C3 C 1.0958(7) 0.7826(2) 0.3414(7) 0.0443(17) Uani 1 1 d . .
H3A H 1.1822 0.7632 0.3362 0.053 Uiso 1 1 calc R U
H3B H 1.1165 0.8170 0.3262 0.053 Uiso 1 1 calc R U
C8 C 0.6919(7) 0.76277(19) 0.1890(6) 0.0367(15) Uani 1 1 d . .
H8A H 0.7017 0.7467 0.1083 0.044 Uiso 1 1 calc R U
H8B H 0.6050 0.7844 0.1647 0.044 Uiso 1 1 calc R U
C7 C 0.6684(7) 0.7244(2) 0.2860(6) 0.0368(15) Uani 1 1 d . .
H7A H 0.5719 0.7085 0.2502 0.044 Uiso 1 1 calc R U
H7B H 0.7459 0.6993 0.2978 0.044 Uiso 1 1 calc R U
C5 C 0.6936(8) 0.7080(2) 0.5164(7) 0.0417(16) Uani 1 1 d . .
H5A H 0.6967 0.7230 0.6009 0.063 Uiso 1 1 calc R U
H5B H 0.6112 0.6851 0.4927 0.063 Uiso 1 1 calc R U
H5C H 0.7860 0.6907 0.5230 0.063 Uiso 1 1 calc R U
C1 C 1.1864(7) 0.8066(3) 0.5708(8) 0.056(2) Uani 1 1 d . .
H1A H 1.1772 0.8407 0.5438 0.084 Uiso 1 1 calc R U
H1B H 1.1719 0.8037 0.6588 0.084 Uiso 1 1 calc R U
H1C H 1.2846 0.7947 0.5720 0.084 Uiso 1 1 calc R U
C41 C 0.6482(6) 1.0891(2) 0.6234(6) 0.0344(14) Uani 1 1 d . .
C42 C 0.7004(7) 1.04237(18) 0.6292(6) 0.0319(14) Uani 1 1 d . .
C43 C 0.8438(6) 1.03265(17) 0.6929(6) 0.0276(13) Uani 1 1 d . .
C38 C 0.9484(6) 1.06662(17) 0.7571(6) 0.0262(13) Uani 1 1 d . .
C44 C 1.1354(6) 1.00631(17) 0.9369(5) 0.0228(12) Uani 1 1 d . .
C49 C 1.0272(7) 0.99118(19) 0.9946(6) 0.0299(13) Uani 1 1 d . .
C48 C 1.0480(7) 0.95722(19) 1.0933(6) 0.0346(15) Uani 1 1 d . .
C47 C 1.1838(8) 0.93646(19) 1.1419(6) 0.0365(16) Uani 1 1 d . .
C35 C 1.4089(8) 1.1606(2) 1.0860(7) 0.0458(19) Uani 1 1 d . .
C36 C 1.2763(9) 1.14745(19) 1.1031(6) 0.0439(18) Uani 1 1 d . .
C37 C 1.1903(7) 1.11366(19) 1.0167(6) 0.0374(15) Uani 1 1 d . .
C32 C 1.2298(6) 1.09249(17) 0.9137(5) 0.0261(12) Uani 1 1 d . .
C45 C 1.2714(7) 0.98493(18) 0.9922(6) 0.0296(13) Uani 1 1 d . .
C46 C 1.2985(7) 0.95087(19) 1.0921(6) 0.0336(14) Uani 1 1 d . .
C40 C 0.7465(7) 1.12489(19) 0.6844(6) 0.0338(14) Uani 1 1 d . .
C39 C 0.8917(7) 1.11340(18) 0.7470(6) 0.0340(14) Uani 1 1 d . .
C26 C 1.1752(6) 1.03236(18) 0.6960(6) 0.0257(12) Uani 1 1 d . .
C27 C 1.2087(6) 0.9862(2) 0.6610(6) 0.0295(13) Uani 1 1 d . .
C28 C 1.2518(7) 0.9754(2) 0.5512(7) 0.0392(16) Uani 1 1 d . .
C29 C 1.2566(8) 1.0112(2) 0.4614(6) 0.0433(17) Uani 1 1 d . .
C30 C 1.2163(8) 1.0572(2) 0.4859(6) 0.0410(16) Uani 1 1 d . .
C31 C 1.1796(6) 1.06662(19) 0.5998(6) 0.0298(13) Uani 1 1 d . .
C33 C 1.3674(7) 1.1072(2) 0.9029(6) 0.0344(14) Uani 1 1 d . .
C34 C 1.4563(7) 1.1404(2) 0.9853(7) 0.0423(17) Uani 1 1 d . .
C51 C 0.6994(10) 1.0369(3) 0.1822(12) 0.093(3) Uani 1 1 d . .
H51A H 0.6755 1.0504 0.0922 0.111 Uiso 1 1 calc R U
H51B H 0.7004 1.0011 0.1768 0.111 Uiso 1 1 calc R U
C50 C 0.5935(10) 1.0533(3) 0.2513(9) 0.071(2) Uani 1 1 d . .
H50A H 0.4959 1.0586 0.1886 0.085 Uiso 1 1 calc R U
H50B H 0.5832 1.0288 0.3165 0.085 Uiso 1 1 calc R U
C52 C 0.8457(11) 1.0558(4) 0.2636(13) 0.099(4) Uani 1 1 d . .
H52A H 0.8936 1.0324 0.3328 0.119 Uiso 1 1 calc R U
H52B H 0.9128 1.0628 0.2084 0.119 Uiso 1 1 calc R U
C53 C 0.8035(12) 1.1015(4) 0.3221(11) 0.090(3) Uani 1 1 d . .
H53A H 0.8625 1.1049 0.4144 0.108 Uiso 1 1 calc R U
H53B H 0.8218 1.1301 0.2723 0.108 Uiso 1 1 calc R U
B1 B 1.1212(7) 1.04948(19) 0.8247(7) 0.0251(14) Uani 1 1 d . .

loop_
_atom_site_aniso_label
_atom_site_aniso_U_11
_atom_site_aniso_U_22
_atom_site_aniso_U_33
_atom_site_aniso_U_23
_atom_site_aniso_U_13
_atom_site_aniso_U_12
Mg1 0.0245(10) 0.0208(8) 0.0272(11) 0.0007(7) 0.0067(8) 0.0012(7)
F13 0.035(2) 0.054(2) 0.066(3) 0.013(2) 0.009(2) 0.0090(17)
F18 0.089(3) 0.0315(17) 0.038(2) 0.0163(15) 0.013(2) 0.0080(18)
F8 0.090(3) 0.036(2) 0.071(3) -0.016(2) -0.020(3) -0.015(2)
F9 0.095(3) 0.040(2) 0.041(3) -0.0157(18) 0.006(2) 0.014(2)
F10 0.058(2) 0.0365(18) 0.038(2) -0.0030(15) 0.0210(19) 0.0030(16)
F16 0.0281(19) 0.0411(18) 0.032(2) 0.0016(14) 0.0063(16) 0.0030(14)
F17 0.052(3) 0.0415(19) 0.053(3) 0.0064(17) -0.001(2) 0.0178(18)
F19 0.068(3) 0.044(2) 0.048(3) 0.0115(17) 0.035(2) -0.0056(17)
F20 0.040(2) 0.0393(17) 0.044(2) 0.0104(16) 0.0208(18) 0.0076(15)
F15 0.0353(19) 0.0189(14) 0.051(2) -0.0040(14) 0.0113(17) 0.0001(13)
F14 0.033(2) 0.0381(18) 0.062(3) -0.0084(17) 0.0064(19) -0.0045(15)
F12 0.057(3) 0.0252(17) 0.063(3) 0.0098(16) 0.010(2) 0.0146(16)
F11 0.047(2) 0.0173(14) 0.052(2) 0.0000(14) 0.0020(19) -0.0046(13)
F1 0.045(2) 0.0254(15) 0.037(2) -0.0017(14) 0.0131(17) -0.0003(14)
F2 0.069(3) 0.050(2) 0.047(3) -0.0220(18) 0.024(2) -0.0044(19)
F3 0.095(4) 0.089(3) 0.043(3) -0.032(2) 0.040(3) -0.042(3)
F4 0.077(3) 0.065(2) 0.026(2) 0.0043(18) 0.017(2) -0.033(2)
F5 0.054(2) 0.0299(16) 0.037(2) 0.0065(14) 0.0144(18) -0.0118(15)
F6 0.036(2) 0.063(2) 0.040(2) -0.0036(18) 0.0131(18) -0.0198(17)
F7 0.053(3) 0.058(2) 0.065(3) 0.006(2) 0.000(2) -0.0291(19)
O1 0.046(3) 0.043(2) 0.019(2) -0.0027(18) 0.0107(19) 0.0019(19)
O2 0.093(5) 0.098(5) 0.088(5) -0.024(4) 0.026(4) 0.015(4)
N2 0.041(3) 0.023(2) 0.027(3) -0.0027(19) 0.011(2) -0.0059(19)
N1 0.031(3) 0.042(3) 0.033(3) 0.005(2) 0.007(2) 0.009(2)
N3 0.031(3) 0.024(2) 0.031(3) 0.0019(19) 0.007(2) 0.0008(19)
C10 0.053(4) 0.024(3) 0.041(4) -0.002(2) 0.008(3) -0.005(3)
N4 0.026(3) 0.025(2) 0.026(3) -0.0041(18) 0.008(2) 0.0009(18)
C6 0.029(4) 0.038(3) 0.057(5) -0.005(3) 0.010(3) -0.008(3)
C13 0.037(4) 0.024(2) 0.029(4) -0.002(2) 0.008(3) -0.001(2)
C14 0.034(3) 0.032(3) 0.043(4) -0.008(3) 0.013(3) -0.003(3)
C15 0.047(4) 0.040(3) 0.050(5) -0.005(3) 0.015(4) -0.002(3)
C16 0.047(4) 0.042(3) 0.053(5) 0.002(3) 0.013(4) 0.013(3)
C17 0.038(4) 0.060(4) 0.039(4) 0.001(3) 0.008(3) 0.015(3)
C2 0.053(5) 0.051(4) 0.053(5) 0.018(3) 0.022(4) 0.027(3)
C19 0.041(4) 0.041(3) 0.044(4) -0.012(3) 0.007(4) -0.002(3)
C18 0.048(4) 0.054(4) 0.050(5) -0.018(3) 0.014(4) -0.007(3)
C20 0.048(4) 0.034(3) 0.020(3) -0.001(2) 0.001(3) -0.001(3)
C25 0.057(5) 0.040(3) 0.033(4) -0.001(3) 0.017(3) 0.002(3)
C24 0.038(4) 0.058(4) 0.041(4) -0.002(3) 0.011(3) -0.001(3)
C23 0.061(5) 0.056(4) 0.051(5) 0.006(4) 0.012(4) 0.023(4)
C22 0.065(5) 0.041(4) 0.055(5) 0.004(3) 0.021(4) 0.017(3)
C21 0.058(5) 0.039(3) 0.036(4) 0.000(3) 0.011(4) 0.004(3)
C9 0.064(5) 0.033(3) 0.052(5) 0.000(3) 0.024(4) 0.017(3)
C11 0.048(4) 0.024(3) 0.030(4) 0.003(2) 0.007(3) 0.003(2)
C12 0.041(4) 0.029(3) 0.018(3) 0.001(2) 0.004(3) -0.002(2)
C4 0.057(4) 0.032(3) 0.040(4) 0.002(3) 0.024(4) 0.012(3)
C3 0.038(4) 0.055(4) 0.046(5) 0.008(3) 0.021(4) 0.016(3)
C8 0.049(4) 0.030(3) 0.025(3) -0.004(2) -0.001(3) 0.001(3)
C7 0.053(4) 0.029(3) 0.030(4) -0.005(2) 0.012(3) -0.008(3)
C5 0.060(5) 0.032(3) 0.032(4) 0.003(3) 0.010(3) -0.014(3)
C1 0.030(4) 0.068(5) 0.064(6) 0.005(4) 0.001(4) 0.005(3)
C41 0.027(4) 0.040(3) 0.036(4) 0.007(3) 0.007(3) 0.004(3)
C42 0.033(4) 0.025(3) 0.039(4) 0.000(2) 0.012(3) -0.004(2)
C43 0.032(4) 0.018(2) 0.035(4) 0.001(2) 0.013(3) 0.001(2)
C38 0.030(3) 0.023(2) 0.028(3) 0.002(2) 0.011(3) 0.000(2)
C44 0.029(3) 0.018(2) 0.022(3) 0.000(2) 0.009(3) 0.002(2)
C49 0.034(4) 0.030(3) 0.028(3) 0.002(2) 0.012(3) 0.005(2)
C48 0.051(4) 0.024(3) 0.033(4) 0.005(2) 0.017(3) -0.003(3)
C47 0.066(5) 0.023(3) 0.019(3) 0.004(2) 0.009(3) 0.005(3)
C35 0.065(5) 0.023(3) 0.033(4) -0.001(3) -0.014(4) -0.004(3)
C36 0.073(5) 0.021(3) 0.031(4) -0.008(2) 0.004(4) 0.007(3)
C37 0.051(4) 0.024(3) 0.036(4) 0.005(2) 0.010(3) 0.003(3)
C32 0.032(3) 0.021(2) 0.023(3) 0.004(2) 0.004(3) -0.004(2)
C45 0.039(4) 0.022(2) 0.026(3) -0.002(2) 0.006(3) -0.001(2)
C46 0.042(4) 0.024(3) 0.026(3) 0.002(2) -0.007(3) 0.010(2)
C40 0.041(4) 0.028(3) 0.036(4) 0.003(2) 0.017(3) 0.011(2)
C39 0.039(4) 0.020(2) 0.043(4) -0.002(2) 0.011(3) -0.008(2)
C26 0.021(3) 0.031(3) 0.025(3) 0.001(2) 0.006(3) -0.008(2)
C27 0.028(3) 0.036(3) 0.026(3) -0.002(2) 0.009(3) -0.007(2)
C28 0.043(4) 0.038(3) 0.035(4) -0.013(3) 0.009(3) -0.007(3)
C29 0.050(4) 0.061(4) 0.023(4) -0.019(3) 0.018(3) -0.026(3)
C30 0.047(4) 0.052(4) 0.022(4) 0.000(3) 0.006(3) -0.026(3)
C31 0.030(3) 0.030(3) 0.027(4) -0.001(2) 0.004(3) -0.009(2)
C33 0.041(4) 0.033(3) 0.026(4) 0.006(2) 0.004(3) -0.007(3)
C34 0.041(4) 0.037(3) 0.038(4) 0.009(3) -0.008(3) -0.013(3)
C51 0.063(6) 0.062(5) 0.153(11) -0.032(6) 0.029(7) -0.005(4)
C50 0.075(6) 0.075(5) 0.065(6) 0.013(5) 0.020(5) 0.005(5)
C52 0.064(7) 0.097(7) 0.142(11) -0.035(7) 0.037(7) -0.011(5)
C53 0.090(8) 0.087(7) 0.100(9) -0.033(6) 0.036(6) -0.033(5)
B1 0.032(4) 0.017(2) 0.026(4) 0.000(2) 0.006(3) -0.002(2)

loop_
_atom_type_symbol
_atom_type_description
_atom_type_scat_dispersion_real
_atom_type_scat_dispersion_imag
_atom_type_scat_source
C C 0.0033 0.0016 'International Tables Vol C Tables 4.2.6.8 and 6.1.1.4'
H H 0.0000 0.0000 'International Tables Vol C Tables 4.2.6.8 and 6.1.1.4'
N N 0.0061 0.0033 'International Tables Vol C Tables 4.2.6.8 and 6.1.1.4'
O O 0.0106 0.0060 'International Tables Vol C Tables 4.2.6.8 and 6.1.1.4'
B B 0.0013 0.0007 'International Tables Vol C Tables 4.2.6.8 and 6.1.1.4'
F F 0.0171 0.0103 'International Tables Vol C Tables 4.2.6.8 and 6.1.1.4'
Mg Mg 0.0486 0.0363 'International Tables Vol C Tables 4.2.6.8 and 6.1.1.4'

loop_
_geom_angle_atom_site_label_1
_geom_angle_atom_site_label_2
_geom_angle_atom_site_label_3
_geom_angle
O1 Mg1 N2 95.73(19)
O1 Mg1 N3 101.45(19)
N2 Mg1 N3 116.04(19)
O1 Mg1 N1 101.0(2)
N2 Mg1 N1 116.79(19)
N3 Mg1 N1 119.2(2)
O1 Mg1 N4 175.90(19)
N2 Mg1 N4 80.17(17)
N3 Mg1 N4 80.63(17)
N1 Mg1 N4 80.85(18)
C13 O1 Mg1 148.0(4)
C50 O2 C53 108.7(7)
C7 N2 C6 110.2(5)
C7 N2 C5 110.2(4)
C6 N2 C5 107.5(5)
C7 N2 Mg1 110.1(3)
C6 N2 Mg1 106.6(3)
C5 N2 Mg1 112.2(4)
C2 N1 C1 109.0(5)
C2 N1 C3 110.5(5)
C1 N1 C3 108.6(5)
C2 N1 Mg1 108.7(4)
C1 N1 Mg1 112.8(4)
C3 N1 Mg1 107.2(3)
C9 N3 C11 109.9(5)
C9 N3 C10 107.7(5)
C11 N3 C10 110.6(5)
C9 N3 Mg1 115.0(4)
C11 N3 Mg1 107.5(3)
C10 N3 Mg1 106.1(3)
N3 C10 H10A 109.5
N3 C10 H10B 109.5
H10A C10 H10B 109.5
N3 C10 H10C 109.5
H10A C10 H10C 109.5
H10B C10 H10C 109.5
C12 N4 C4 111.2(4)
C12 N4 C8 111.7(4)
C4 N4 C8 110.5(4)
C12 N4 Mg1 108.0(3)
C4 N4 Mg1 107.5(4)
C8 N4 Mg1 107.8(3)
N2 C6 H6A 109.5
N2 C6 H6B 109.5
H6A C6 H6B 109.5
N2 C6 H6C 109.5
H6A C6 H6C 109.5
H6B C6 H6C 109.5
O1 C13 C20 110.0(5)
O1 C13 C14 111.2(4)
C20 C13 C14 113.2(5)
O1 C13 H13 107.4
C20 C13 H13 107.4
C14 C13 H13 107.4
C19 C14 C15 117.7(6)
C19 C14 C13 121.4(5)
C15 C14 C13 120.9(6)
C16 C15 C14 119.4(7)
C16 C15 H15 120.3
C14 C15 H15 120.3
C17 C16 C15 121.1(6)
C17 C16 H16 119.4
C15 C16 H16 119.4
C16 C17 C18 120.1(7)
C16 C17 H17 119.9
C18 C17 H17 119.9
N1 C2 H2A 109.5
N1 C2 H2B 109.5
H2A C2 H2B 109.5
N1 C2 H2C 109.5
H2A C2 H2C 109.5
H2B C2 H2C 109.5
C14 C19 C18 122.9(6)
C14 C19 H19 118.6
C18 C19 H19 118.6
C17 C18 C19 118.7(7)
C17 C18 H18 120.6
C19 C18 H18 120.6
C21 C20 C25 119.2(6)
C21 C20 C13 120.4(5)
C25 C20 C13 120.3(5)
C24 C25 C20 120.0(6)
C24 C25 H25 120.0
C20 C25 H25 120.0
C23 C24 C25 120.2(7)
C23 C24 H24 119.9
C25 C24 H24 119.9
C22 C23 C24 120.3(7)
C22 C23 H23 119.9
C24 C23 H23 119.9
C23 C22 C21 119.8(6)
C23 C22 H22 120.1
C21 C22 H22 120.1
C20 C21 C22 120.4(6)
C20 C21 H21 119.8
C22 C21 H21 119.8
N3 C9 H9A 109.5
N3 C9 H9B 109.5
H9A C9 H9B 109.5
N3 C9 H9C 109.5
H9A C9 H9C 109.5
H9B C9 H9C 109.5
N3 C11 C12 111.8(5)
N3 C11 H11A 109.3
C12 C11 H11A 109.3
N3 C11 H11B 109.3
C12 C11 H11B 109.3
H11A C11 H11B 107.9
N4 C12 C11 110.1(4)
N4 C12 H12A 109.6
C11 C12 H12A 109.6
N4 C12 H12B 109.6
C11 C12 H12B 109.6
H12A C12 H12B 108.2
N4 C4 C3 110.7(5)
N4 C4 H4A 109.5
C3 C4 H4A 109.5
N4 C4 H4B 109.5
C3 C4 H4B 109.5
H4A C4 H4B 108.1
N1 C3 C4 111.1(5)
N1 C3 H3A 109.4
C4 C3 H3A 109.4
N1 C3 H3B 109.4
C4 C3 H3B 109.4
H3A C3 H3B 108.0
N4 C8 C7 111.0(5)
N4 C8 H8A 109.4
C7 C8 H8A 109.4
N4 C8 H8B 109.4
C7 C8 H8B 109.4
H8A C8 H8B 108.0
N2 C7 C8 110.9(4)
N2 C7 H7A 109.5
C8 C7 H7A 109.5
N2 C7 H7B 109.5
C8 C7 H7B 109.5
H7A C7 H7B 108.1
N2 C5 H5A 109.5
N2 C5 H5B 109.5
H5A C5 H5B 109.5
N2 C5 H5C 109.5
H5A C5 H5C 109.5
H5B C5 H5C 109.5
N1 C1 H1A 109.5
N1 C1 H1B 109.5
H1A C1 H1B 109.5
N1 C1 H1C 109.5
H1A C1 H1C 109.5
H1B C1 H1C 109.5
F13 C41 C42 122.1(5)
F13 C41 C40 120.5(5)
C42 C41 C40 117.3(5)
F14 C42 C43 121.6(5)
F14 C42 C41 118.4(5)
C43 C42 C41 120.1(5)
F15 C43 C42 116.5(5)
F15 C43 C38 117.7(5)
C42 C43 C38 125.7(5)
C39 C38 C43 112.2(5)
C39 C38 B1 127.6(5)
C43 C38 B1 120.0(4)
C49 C44 C45 113.1(5)
C49 C44 B1 127.1(5)
C45 C44 B1 119.5(5)
F20 C49 C48 114.3(5)
F20 C49 C44 121.0(5)
C48 C49 C44 124.6(6)
F19 C48 C47 120.0(5)
F19 C48 C49 120.3(6)
C47 C48 C49 119.7(6)
F18 C47 C48 120.7(6)
F18 C47 C46 120.2(6)
C48 C47 C46 119.0(5)
C36 C35 F8 119.8(7)
C36 C35 C34 119.7(6)
F8 C35 C34 120.5(7)
F9 C36 C35 121.1(6)
F9 C36 C37 120.0(7)
C35 C36 C37 118.9(6)
F10 C37 C32 119.7(5)
F10 C37 C36 115.7(6)
C32 C37 C36 124.6(6)
C37 C32 C33 113.5(5)
C37 C32 B1 119.4(5)
C33 C32 B1 126.9(5)
F16 C45 C46 115.4(5)
F16 C45 C44 119.9(5)
C46 C45 C44 124.6(6)
F17 C46 C47 119.9(5)
F17 C46 C45 121.2(6)
C47 C46 C45 118.9(5)
F12 C40 C39 120.3(5)
F12 C40 C41 119.0(6)
C39 C40 C41 120.6(5)
F11 C39 C40 115.6(5)
F11 C39 C38 120.4(5)
C40 C39 C38 124.0(5)
C27 C26 C31 111.9(5)
C27 C26 B1 128.9(5)
C31 C26 B1 119.0(5)
C28 C27 F1 115.2(5)
C28 C27 C26 124.8(5)
F1 C27 C26 120.0(5)
C27 C28 F2 120.8(6)
C27 C28 C29 120.2(5)
F2 C28 C29 119.0(6)
F3 C29 C30 120.9(6)
F3 C29 C28 121.0(6)
C30 C29 C28 118.1(6)
F4 C30 C29 119.1(6)
F4 C30 C31 121.3(6)
C29 C30 C31 119.6(6)
F5 C31 C30 116.4(5)
F5 C31 C26 118.3(5)
C30 C31 C26 125.3(5)
F6 C33 C34 114.8(6)
F6 C33 C32 121.1(5)
C34 C33 C32 124.1(6)
F7 C34 C35 120.3(6)
F7 C34 C33 120.5(7)
C35 C34 C33 119.2(6)
C50 C51 C52 104.5(9)
C50 C51 H51A 110.9
C52 C51 H51A 110.9
C50 C51 H51B 110.9
C52 C51 H51B 110.9
H51A C51 H51B 108.9
O2 C50 C51 106.6(7)
O2 C50 H50A 110.4
C51 C50 H50A 110.4
O2 C50 H50B 110.4
C51 C50 H50B 110.4
H50A C50 H50B 108.6
C53 C52 C51 102.8(8)
C53 C52 H52A 111.2
C51 C52 H52A 111.2
C53 C52 H52B 111.2
C51 C52 H52B 111.2
H52A C52 H52B 109.1
O2 C53 C52 107.4(7)
O2 C53 H53A 110.2
C52 C53 H53A 110.2
O2 C53 H53B 110.2
C52 C53 H53B 110.2
H53A C53 H53B 108.5
C26 B1 C44 113.7(4)
C26 B1 C38 102.2(5)
C44 B1 C38 113.1(4)
C26 B1 C32 112.9(5)
C44 B1 C32 100.7(4)
C38 B1 C32 114.8(4)

loop_
_geom_bond_atom_site_label_1
_geom_bond_atom_site_label_2
_geom_bond_distance
Mg1 O1 1.869(4)
Mg1 N2 2.186(5)
Mg1 N3 2.202(4)
Mg1 N1 2.207(5)
Mg1 N4 2.253(5)
F13 C41 1.336(7)
F18 C47 1.356(6)
F8 C35 1.368(7)
F9 C36 1.354(8)
F10 C37 1.366(8)
F16 C45 1.356(7)
F17 C46 1.362(7)
F19 C48 1.361(7)
F20 C49 1.373(7)
F15 C43 1.365(6)
F14 C42 1.352(7)
F12 C40 1.348(6)
F11 C39 1.371(6)
F1 C27 1.376(6)
F2 C28 1.368(7)
F3 C29 1.342(7)
F4 C30 1.356(7)
F5 C31 1.364(6)
F6 C33 1.361(7)
F7 C34 1.359(8)
O1 C13 1.434(7)
O2 C50 1.441(11)
O2 C53 1.435(11)
N2 C7 1.468(7)
N2 C6 1.471(8)
N2 C5 1.493(7)
N1 C2 1.477(8)
N1 C1 1.495(9)
N1 C3 1.509(8)
N3 C9 1.472(8)
N3 C11 1.488(8)
N3 C10 1.506(8)
C10 H10A 0.9800
C10 H10B 0.9800
C10 H10C 0.9800
N4 C12 1.463(6)
N4 C4 1.492(7)
N4 C8 1.500(7)
C6 H6A 0.9800
C6 H6B 0.9800
C6 H6C 0.9800
C13 C20 1.513(9)
C13 C14 1.536(9)
C13 H13 1.0000
C14 C19 1.378(9)
C14 C15 1.404(8)
C15 C16 1.401(10)
C15 H15 0.9500
C16 C17 1.372(10)
C16 H16 0.9500
C17 C18 1.375(9)
C17 H17 0.9500
C2 H2A 0.9800
C2 H2B 0.9800
C2 H2C 0.9800
C19 C18 1.390(10)
C19 H19 0.9500
C18 H18 0.9500
C20 C21 1.387(8)
C20 C25 1.398(9)
C25 C24 1.386(9)
C25 H25 0.9500
C24 C23 1.385(9)
C24 H24 0.9500
C23 C22 1.377(11)
C23 H23 0.9500
C22 C21 1.395(10)
C22 H22 0.9500
C21 H21 0.9500
C9 H9A 0.9800
C9 H9B 0.9800
C9 H9C 0.9800
C11 C12 1.538(8)
C11 H11A 0.9900
C11 H11B 0.9900
C12 H12A 0.9900
C12 H12B 0.9900
C4 C3 1.516(10)
C4 H4A 0.9900
C4 H4B 0.9900
C3 H3A 0.9900
C3 H3B 0.9900
C8 C7 1.533(8)
C8 H8A 0.9900
C8 H8B 0.9900
C7 H7A 0.9900
C7 H7B 0.9900
C5 H5A 0.9800
C5 H5B 0.9800
C5 H5C 0.9800
C1 H1A 0.9800
C1 H1B 0.9800
C1 H1C 0.9800
C41 C42 1.377(8)
C41 C40 1.389(9)
C42 C43 1.366(8)
C43 C38 1.398(8)
C38 C39 1.391(7)
C38 B1 1.663(9)
C44 C49 1.387(8)
C44 C45 1.390(8)
C44 B1 1.662(8)
C49 C48 1.378(8)
C48 C47 1.371(9)
C47 C46 1.383(9)
C35 C36 1.361(10)
C35 C34 1.380(10)
C36 C37 1.401(9)
C37 C32 1.375(8)
C32 C33 1.395(8)
C32 B1 1.681(8)
C45 C46 1.387(8)
C40 C39 1.388(9)
C26 C27 1.388(8)
C26 C31 1.398(8)
C26 B1 1.648(9)
C27 C28 1.364(8)
C28 C29 1.381(9)
C29 C30 1.369(9)
C30 C31 1.366(9)
C33 C34 1.383(9)
C51 C50 1.460(12)
C51 C52 1.510(13)
C51 H51A 0.9900
C51 H51B 0.9900
C50 H50A 0.9900
C50 H50B 0.9900
C52 C53 1.505(13)
C52 H52A 0.9900
C52 H52B 0.9900
C53 H53A 0.9900
C53 H53B 0.9900

loop_
_geom_torsion_atom_site_label_1
_geom_torsion_atom_site_label_2
_geom_torsion_atom_site_label_3
_geom_torsion_atom_site_label_4
_geom_torsion
N2 Mg1 O1 C13 -161.9(7)
N3 Mg1 O1 C13 -43.8(7)
N1 Mg1 O1 C13 79.3(7)
Mg1 O1 C13 C20 119.5(6)
Mg1 O1 C13 C14 -114.2(6)
O1 C13 C14 C19 145.5(6)
C20 C13 C14 C19 -90.0(7)
O1 C13 C14 C15 -32.2(8)
C20 C13 C14 C15 92.3(7)
C19 C14 C15 C16 0.6(10)
C13 C14 C15 C16 178.4(6)
C14 C15 C16 C17 -1.6(11)
C15 C16 C17 C18 1.5(11)
C15 C14 C19 C18 0.6(10)
C13 C14 C19 C18 -177.2(6)
C16 C17 C18 C19 -0.3(11)
C14 C19 C18 C17 -0.7(11)
O1 C13 C20 C21 -128.5(6)
C14 C13 C20 C21 106.3(6)
O1 C13 C20 C25 50.3(7)
C14 C13 C20 C25 -74.9(7)
C21 C20 C25 C24 1.3(10)
C13 C20 C25 C24 -177.5(6)
C20 C25 C24 C23 0.2(10)
C25 C24 C23 C22 -1.1(11)
C24 C23 C22 C21 0.4(12)
C25 C20 C21 C22 -2.0(10)
C13 C20 C21 C22 176.8(6)
C23 C22 C21 C20 1.2(11)
C9 N3 C11 C12 -165.7(5)
C10 N3 C11 C12 75.5(5)
Mg1 N3 C11 C12 -39.9(5)
C4 N4 C12 C11 -155.9(5)
C8 N4 C12 C11 80.1(6)
Mg1 N4 C12 C11 -38.2(5)
N3 C11 C12 N4 54.4(6)
C12 N4 C4 C3 80.3(6)
C8 N4 C4 C3 -155.0(5)
Mg1 N4 C4 C3 -37.6(5)
C2 N1 C3 C4 76.6(6)
C1 N1 C3 C4 -163.9(5)
Mg1 N1 C3 C4 -41.7(5)
N4 C4 C3 N1 55.0(6)
C12 N4 C8 C7 -154.0(5)
C4 N4 C8 C7 81.6(6)
Mg1 N4 C8 C7 -35.5(5)
C6 N2 C7 C8 77.7(6)
C5 N2 C7 C8 -163.9(5)
Mg1 N2 C7 C8 -39.6(6)
N4 C8 C7 N2 51.4(7)
F13 C41 C42 F14 -1.5(9)
C40 C41 C42 F14 178.6(5)
F13 C41 C42 C43 179.7(5)
C40 C41 C42 C43 -0.2(9)
F14 C42 C43 F15 1.4(9)
C41 C42 C43 F15 -179.9(5)
F14 C42 C43 C38 -178.0(5)
C41 C42 C43 C38 0.7(10)
F15 C43 C38 C39 179.0(5)
C42 C43 C38 C39 -1.6(9)
F15 C43 C38 B1 3.3(8)
C42 C43 C38 B1 -177.3(6)
C45 C44 C49 F20 177.2(5)
B1 C44 C49 F20 3.7(8)
C45 C44 C49 C48 -2.2(8)
B1 C44 C49 C48 -175.7(5)
F20 C49 C48 F19 -0.1(8)
C44 C49 C48 F19 179.4(5)
F20 C49 C48 C47 -178.6(5)
C44 C49 C48 C47 0.8(9)
F19 C48 C47 F18 0.6(8)
C49 C48 C47 F18 179.2(5)
F19 C48 C47 C46 -177.3(5)
C49 C48 C47 C46 1.3(8)
F8 C35 C36 F9 -1.8(9)
C34 C35 C36 F9 179.4(5)
F8 C35 C36 C37 178.5(5)
C34 C35 C36 C37 -0.3(9)
F9 C36 C37 F10 -0.6(8)
C35 C36 C37 F10 179.2(5)
F9 C36 C37 C32 179.9(5)
C35 C36 C37 C32 -0.3(9)
F10 C37 C32 C33 -178.4(5)
C36 C37 C32 C33 1.0(8)
F10 C37 C32 B1 -3.9(7)
C36 C37 C32 B1 175.6(5)
C49 C44 C45 F16 -177.9(5)
B1 C44 C45 F16 -3.9(7)
C49 C44 C45 C46 1.7(8)
B1 C44 C45 C46 175.8(5)
F18 C47 C46 F17 0.7(8)
C48 C47 C46 F17 178.6(5)
F18 C47 C46 C45 -179.6(5)
C48 C47 C46 C45 -1.7(8)
F16 C45 C46 F17 -0.4(7)
C44 C45 C46 F17 179.9(5)
F16 C45 C46 C47 179.8(5)
C44 C45 C46 C47 0.1(8)
F13 C41 C40 F12 -1.1(9)
C42 C41 C40 F12 178.8(6)
F13 C41 C40 C39 -179.2(6)
C42 C41 C40 C39 0.8(9)
F12 C40 C39 F11 -0.4(8)
C41 C40 C39 F11 177.6(5)
F12 C40 C39 C38 -179.9(6)
C41 C40 C39 C38 -1.9(10)
C43 C38 C39 F11 -177.3(5)
B1 C38 C39 F11 -2.0(9)
C43 C38 C39 C40 2.2(8)
B1 C38 C39 C40 177.5(6)
C31 C26 C27 C28 4.6(8)
B1 C26 C27 C28 179.5(6)
C31 C26 C27 F1 -176.3(5)
B1 C26 C27 F1 -1.5(9)
F1 C27 C28 F2 -2.0(8)
C26 C27 C28 F2 177.1(5)
F1 C27 C28 C29 177.2(5)
C26 C27 C28 C29 -3.7(10)
C27 C28 C29 F3 178.8(6)
F2 C28 C29 F3 -1.9(9)
C27 C28 C29 C30 -0.4(10)
F2 C28 C29 C30 178.8(6)
F3 C29 C30 F4 1.8(10)
C28 C29 C30 F4 -178.9(6)
F3 C29 C30 C31 -176.2(6)
C28 C29 C30 C31 3.0(10)
F4 C30 C31 F5 -0.1(9)
C29 C30 C31 F5 177.9(6)
F4 C30 C31 C26 -179.9(5)
C29 C30 C31 C26 -1.9(10)
C27 C26 C31 F5 178.4(5)
B1 C26 C31 F5 2.9(8)
C27 C26 C31 C30 -1.8(9)
B1 C26 C31 C30 -177.2(6)
C37 C32 C33 F6 177.6(5)
B1 C32 C33 F6 3.6(8)
C37 C32 C33 C34 -1.2(8)
B1 C32 C33 C34 -175.2(5)
C36 C35 C34 F7 -179.9(5)
F8 C35 C34 F7 1.3(9)
C36 C35 C34 C33 0.2(9)
F8 C35 C34 C33 -178.6(5)
F6 C33 C34 F7 1.9(8)
C32 C33 C34 F7 -179.3(5)
F6 C33 C34 C35 -178.3(5)
C32 C33 C34 C35 0.6(9)
C53 O2 C50 C51 -17.7(10)
C52 C51 C50 O2 30.1(11)
C50 C51 C52 C53 -30.4(11)
C50 O2 C53 C52 -2.2(11)
C51 C52 C53 O2 20.2(12)
C27 C26 B1 C44 10.5(8)
C31 C26 B1 C44 -174.9(5)
C27 C26 B1 C38 -111.7(6)
C31 C26 B1 C38 62.8(6)
C27 C26 B1 C32 124.5(6)
C31 C26 B1 C32 -61.0(7)
C49 C44 B1 C26 -129.4(6)
C45 C44 B1 C26 57.5(7)
C49 C44 B1 C38 -13.4(8)
C45 C44 B1 C38 173.5(5)
C49 C44 B1 C32 109.6(6)
C45 C44 B1 C32 -63.5(6)
C39 C38 B1 C26 -110.6(6)
C43 C38 B1 C26 64.4(6)
C39 C38 B1 C44 126.8(6)
C43 C38 B1 C44 -58.3(7)
C39 C38 B1 C32 11.9(8)
C43 C38 B1 C32 -173.1(5)
C37 C32 B1 C26 173.8(5)
C33 C32 B1 C26 -12.5(7)
C37 C32 B1 C44 -64.6(6)
C33 C32 B1 C44 109.1(6)
C37 C32 B1 C38 57.2(7)
C33 C32 B1 C38 -129.0(6)
